data_2020541
loop_
_publ_author_name
'Minyaev, Mikhail E.'
'Vinogradov, Alexandr A.'
'Roitershtein, Dmitrii M.'
'Lyssenko, Konstantin A.'
'Ananyev, Ivan V.'
'Nifant'ev, Ilya E.'

_publ_section_title
;
 Di- and triphenylacetate complexes of yttrium and europium
;
_journal_coeditor_code SK3627
_journal_issue 7
_journal_name_full 'Acta Crystallographica Section C'
_journal_page_first 578
_journal_page_last 584
_journal_paper_doi 10.1107/S2053229616009748
_journal_volume 72
_journal_year 2016
_chemical_formula_iupac '[Eu (C19 H15 O2)3 (C H4 O)4], 2C H4 O'
_chemical_formula_moiety 'C64 H61 Eu O10, 2(C H4 O)'
_chemical_formula_sum 'C66 H69 Eu O12'
_chemical_formula_weight 1206.17
_chemical_name_common
;
tris(triphenylacetato)-tetrakis(methanol)-europium methanol disolvate
;
_chemical_name_systematic
'Tetrakis(methanol-\k<i>O</i>)tris(2,2,2-triphenylacetato)-\k^4^<i>O</i>:<i>O</i>';\k<i>O</i>-europium(III) methanol disolvate'
_space_group_crystal_system triclinic
_space_group_IT_number 2
_space_group_name_Hall '-P 1'
_space_group_name_H-M_alt 'P -1'
_symmetry_cell_setting triclinic
_symmetry_space_group_name_Hall '-P 1'
_symmetry_space_group_name_H-M 'P -1'
_atom_sites_solution_hydrogens mixed
_atom_sites_solution_primary direct
_atom_sites_solution_secondary difmap
_audit_creation_method SHELXL-2014/7
_cell_angle_alpha 93.0794(8)
_cell_angle_beta 92.9949(8)
_cell_angle_gamma 118.4751(7)
_cell_formula_units_Z 2
_cell_length_a 13.3716(6)
_cell_length_b 13.5971(6)
_cell_length_c 17.7021(7)
_cell_measurement_reflns_used 874
_cell_measurement_temperature 120(2)
_cell_measurement_theta_max 20.67
_cell_measurement_theta_min 2.90
_cell_volume 2813.9(2)
_computing_cell_refinement
;
SAINT (Bruker, 2008)
;
_computing_data_collection
;
<i>APEX2</i> (Bruker, 2008)
;
_computing_data_reduction
;
SAINT (Bruker, 2008)
;
_computing_molecular_graphics
;
SHELXTL (Sheldrick, 2008a)
;
_computing_publication_material
;
SHELXTL (Sheldrick, 2008a) and publCIF (Westrip, 2010)
;
_computing_structure_refinement
;
SHELXL2014 (Sheldrick, 2015)
;
_computing_structure_solution
;
SHELXS2013 (Sheldrick, 2008a)
;
_diffrn_ambient_temperature 120(2)
_diffrn_measured_fraction_theta_full 0.999
_diffrn_measured_fraction_theta_max 0.969
_diffrn_measurement_device_type 'Bruker APEXII CCD area-detector'
_diffrn_measurement_method '\w scans'
_diffrn_radiation_monochromator graphite
_diffrn_radiation_source 'fine-focus sealed tube'
_diffrn_radiation_type MoK\a
_diffrn_radiation_wavelength 0.71073
_diffrn_reflns_av_R_equivalents 0.0282
_diffrn_reflns_limit_h_max 19
_diffrn_reflns_limit_h_min -19
_diffrn_reflns_limit_k_max 19
_diffrn_reflns_limit_k_min -19
_diffrn_reflns_limit_l_max 25
_diffrn_reflns_limit_l_min -25
_diffrn_reflns_number 32526
_diffrn_reflns_theta_full 25.242
_diffrn_reflns_theta_max 31.156
_diffrn_reflns_theta_min 1.711
_exptl_absorpt_coefficient_mu 1.179
_exptl_absorpt_correction_T_max 0.5326
_exptl_absorpt_correction_T_min 0.4513
_exptl_absorpt_correction_type multi-scan
_exptl_absorpt_process_details
;
(SADABS; Sheldrick, 1997)
;
_exptl_crystal_colour colorless
_exptl_crystal_density_diffrn 1.424
_exptl_crystal_density_method 'not measured'
_exptl_crystal_description prism
_exptl_crystal_F_000 1248
_exptl_crystal_size_max 0.21
_exptl_crystal_size_mid 0.18
_exptl_crystal_size_min 0.15
_refine_diff_density_max 1.197
_refine_diff_density_min -1.109
_refine_ls_extinction_method none
_refine_ls_goodness_of_fit_ref 1.032
_refine_ls_hydrogen_treatment mixed
_refine_ls_matrix_type full
_refine_ls_number_parameters 742
_refine_ls_number_reflns 17616
_refine_ls_number_restraints 0
_refine_ls_restrained_S_all 1.032
_refine_ls_R_factor_all 0.0456
_refine_ls_R_factor_gt 0.0352
_refine_ls_shift/su_max 0.001
_refine_ls_shift/su_mean 0.000
_refine_ls_structure_factor_coef Fsqd
_refine_ls_weighting_details 'w=1/[\s^2^(Fo^2^)+(0.0306P)^2^+0.7894P] where P=(Fo^2^+2Fc^2^)/3'
_refine_ls_weighting_scheme calc
_refine_ls_wR_factor_gt 0.0706
_refine_ls_wR_factor_ref 0.0752
_reflns_number_gt 15258
_reflns_number_total 17616
_reflns_threshold_expression 'I > 2\s(I)'
_cod_data_source_file sk3627sup1.cif
_cod_data_source_block mol-3
_cod_depositor_comments 'Adding full bibliography for 2020539--2020541.cif.'
_cod_database_code 2020541
_cod_database_fobs_code 2020541
_shelx_space_group_comment
;
The symmetry employed for this shelxl refinement is uniquely defined
by the following loop, which should always be used as a source of
symmetry information in preference to the above space-group names.
They are only intended as comments.
;
_shelx_estimated_absorpt_t_min 0.790
_shelx_estimated_absorpt_t_max 0.843

loop_
_space_group_symop_operation_xyz
'x, y, z'
'-x, -y, -z'

loop_
_atom_site_type_symbol
_atom_site_label
_atom_site_fract_x
_atom_site_fract_y
_atom_site_fract_z
_atom_site_U_iso_or_equiv
_atom_site_adp_type
_atom_site_calc_flag
_atom_site_occupancy
Eu Eu1 0.15979(2) 0.62278(2) 0.28190(2) 0.01324(3) Uani d 1
O O1 0.09947(13) 0.67457(13) 0.40013(8) 0.0179(3) Uani d 1
O O2 0.02935(13) 0.70154(13) 0.29309(8) 0.0174(3) Uani d 1
C C1 0.05509(17) 0.72460(17) 0.36353(11) 0.0144(4) Uani d 1
C C2 0.03050(17) 0.81209(17) 0.40708(11) 0.0136(4) Uani d 1
C C3 -0.09344(17) 0.74671(17) 0.42868(11) 0.0140(4) Uani d 1
C C4 -0.14929(19) 0.63010(19) 0.43102(12) 0.0190(4) Uani d 1
H H4 -0.1101 0.5891 0.4198 0.023 Uiso calc 1
C C5 -0.2617(2) 0.5734(2) 0.44965(14) 0.0252(5) Uani d 1
H H5 -0.2991 0.4940 0.4498 0.030 Uiso calc 1
C C6 -0.3194(2) 0.6320(2) 0.46798(13) 0.0262(5) Uani d 1
H H6 -0.3961 0.5930 0.4809 0.031 Uiso calc 1
C C7 -0.2646(2) 0.7475(2) 0.46731(13) 0.0241(5) Uani d 1
H H7 -0.3032 0.7883 0.4807 0.029 Uiso calc 1
C C8 -0.15342(18) 0.80415(19) 0.44720(12) 0.0186(4) Uani d 1
H H8 -0.1173 0.8834 0.4460 0.022 Uiso calc 1
C C9 0.11684(18) 0.86739(17) 0.47707(11) 0.0147(4) Uani d 1
C C10 0.08508(19) 0.88608(18) 0.54798(11) 0.0168(4) Uani d 1
H H10 0.0066 0.8589 0.5550 0.020 Uiso calc 1
C C11 0.1675(2) 0.94440(19) 0.60871(12) 0.0206(4) Uani d 1
H H11 0.1444 0.9568 0.6565 0.025 Uiso calc 1
C C12 0.2817(2) 0.98416(19) 0.60027(13) 0.0224(5) Uani d 1
H H12 0.3374 1.0234 0.6419 0.027 Uiso calc 1
C C13 0.31429(19) 0.96592(19) 0.52964(13) 0.0212(4) Uani d 1
H H13 0.3930 0.9938 0.5229 0.025 Uiso calc 1
C C14 0.23294(18) 0.90738(18) 0.46909(12) 0.0187(4) Uani d 1
H H14 0.2565 0.8943 0.4216 0.022 Uiso calc 1
C C15 0.03772(18) 0.90165(17) 0.35375(11) 0.0156(4) Uani d 1
C C16 0.11855(19) 1.01473(18) 0.36746(12) 0.0195(4) Uani d 1
H H16 0.1738 1.0385 0.4099 0.023 Uiso calc 1
C C17 0.1195(2) 1.0936(2) 0.31974(14) 0.0243(5) Uani d 1
H H17 0.1754 1.1703 0.3299 0.029 Uiso calc 1
C C18 0.0397(2) 1.0609(2) 0.25778(13) 0.0255(5) Uani d 1
H H18 0.0400 1.1148 0.2256 0.031 Uiso calc 1
C C19 -0.0405(2) 0.9486(2) 0.24333(12) 0.0225(5) Uani d 1
H H19 -0.0954 0.9252 0.2007 0.027 Uiso calc 1
C C20 -0.04151(19) 0.87021(19) 0.29026(12) 0.0189(4) Uani d 1
H H20 -0.0971 0.7935 0.2792 0.023 Uiso calc 1
O O3 0.31875(14) 0.66508(13) 0.20001(9) 0.0238(3) Uani d 1
O O4 0.20495(13) 0.48713(12) 0.20948(8) 0.0173(3) Uani d 1
C C21 0.28892(18) 0.56478(18) 0.18064(11) 0.0156(4) Uani d 1
C C22 0.35789(17) 0.53821(17) 0.12210(11) 0.0140(4) Uani d 1
C C23 0.29045(17) 0.41663(17) 0.08533(12) 0.0155(4) Uani d 1
C C24 0.25786(19) 0.32638(18) 0.13028(13) 0.0197(4) Uani d 1
H H24 0.2731 0.3407 0.1839 0.024 Uiso calc 1
C C25 0.2036(2) 0.21635(19) 0.09784(15) 0.0258(5) Uani d 1
H H25 0.1830 0.1563 0.1293 0.031 Uiso calc 1
C C26 0.1795(2) 0.1935(2) 0.01977(15) 0.0274(5) Uani d 1
H H26 0.1412 0.1180 -0.0023 0.033 Uiso calc 1
C C27 0.2113(2) 0.2812(2) -0.02571(14) 0.0251(5) Uani d 1
H H27 0.1953 0.2660 -0.0793 0.030 Uiso calc 1
C C28 0.26692(19) 0.39190(18) 0.00664(12) 0.0191(4) Uani d 1
H H28 0.2892 0.4515 -0.0253 0.023 Uiso calc 1
C C29 0.38388(18) 0.62202(17) 0.06131(11) 0.0147(4) Uani d 1
C C30 0.29533(19) 0.63661(19) 0.02821(13) 0.0208(4) Uani d 1
H H30 0.2215 0.5987 0.0459 0.025 Uiso calc 1
C C31 0.3139(2) 0.7058(2) -0.03014(13) 0.0252(5) Uani d 1
H H31 0.2526 0.7140 -0.0527 0.030 Uiso calc 1
C C32 0.4216(2) 0.7631(2) -0.05579(13) 0.0248(5) Uani d 1
H H32 0.4343 0.8105 -0.0958 0.030 Uiso calc 1
C C33 0.5105(2) 0.75074(19) -0.02278(13) 0.0225(5) Uani d 1
H H33 0.5847 0.7906 -0.0396 0.027 Uiso calc 1
C C34 0.49157(18) 0.67990(18) 0.03518(12) 0.0172(4) Uani d 1
H H34 0.5529 0.6711 0.0570 0.021 Uiso calc 1
C C35 0.47074(18) 0.55661(18) 0.16513(11) 0.0156(4) Uani d 1
C C36 0.51930(19) 0.48988(19) 0.14400(13) 0.0214(4) Uani d 1
H H36 0.4814 0.4311 0.1045 0.026 Uiso calc 1
C C37 0.6221(2) 0.5078(2) 0.17968(14) 0.0272(5) Uani d 1
H H37 0.6535 0.4609 0.1646 0.033 Uiso calc 1
C C38 0.6793(2) 0.5933(2) 0.23692(14) 0.0290(5) Uani d 1
H H38 0.7490 0.6047 0.2620 0.035 Uiso calc 1
C C39 0.6335(2) 0.6623(2) 0.25717(14) 0.0309(6) Uani d 1
H H39 0.6731 0.7225 0.2956 0.037 Uiso calc 1
C C40 0.5299(2) 0.6441(2) 0.22175(13) 0.0240(5) Uani d 1
H H40 0.4993 0.6919 0.2364 0.029 Uiso calc 1
O O5 0.27044(12) 0.81917(12) 0.28019(8) 0.0165(3) Uani d 1
O O6 0.44638(14) 0.87537(14) 0.33140(10) 0.0272(4) Uani d 1
C C41 0.37697(19) 0.88536(18) 0.28728(12) 0.0171(4) Uani d 1
C C42 0.42460(18) 0.98930(17) 0.23841(12) 0.0160(4) Uani d 1
C C43 0.43576(18) 1.09168(18) 0.28793(12) 0.0179(4) Uani d 1
C C44 0.4602(2) 1.1038(2) 0.36629(13) 0.0245(5) Uani d 1
H H44 0.4655 1.0457 0.3906 0.029 Uiso calc 1
C C45 0.4768(2) 1.1997(2) 0.40946(14) 0.0333(6) Uani d 1
H H45 0.4934 1.2062 0.4629 0.040 Uiso calc 1
C C46 0.4697(2) 1.2852(2) 0.37565(15) 0.0325(6) Uani d 1
H H46 0.4804 1.3502 0.4055 0.039 Uiso calc 1
C C47 0.4466(2) 1.2753(2) 0.29759(15) 0.0292(5) Uani d 1
H H47 0.4427 1.3345 0.2737 0.035 Uiso calc 1
C C48 0.4291(2) 1.17933(19) 0.25403(13) 0.0227(5) Uani d 1
H H48 0.4124 1.1731 0.2006 0.027 Uiso calc 1
C C49 0.54334(18) 1.01141(18) 0.21733(12) 0.0167(4) Uani d 1
C C50 0.63972(19) 1.11643(19) 0.22936(12) 0.0195(4) Uani d 1
H H50 0.6336 1.1781 0.2520 0.023 Uiso calc 1
C C51 0.7450(2) 1.1325(2) 0.20879(13) 0.0226(5) Uani d 1
H H51 0.8099 1.2051 0.2173 0.027 Uiso calc 1
C C52 0.7565(2) 1.0446(2) 0.17616(13) 0.0223(5) Uani d 1
H H52 0.8286 1.0563 0.1618 0.027 Uiso calc 1
C C53 0.6610(2) 0.9383(2) 0.16442(13) 0.0240(5) Uani d 1
H H53 0.6681 0.8767 0.1428 0.029 Uiso calc 1
C C54 0.5561(2) 0.92239(19) 0.18411(13) 0.0216(4) Uani d 1
H H54 0.4914 0.8498 0.1750 0.026 Uiso calc 1
C C55 0.34205(18) 0.96594(17) 0.16750(12) 0.0164(4) Uani d 1
C C56 0.23244(19) 0.95229(18) 0.17634(12) 0.0192(4) Uani d 1
H H56 0.2087 0.9534 0.2259 0.023 Uiso calc 1
C C57 0.1585(2) 0.93715(19) 0.11344(14) 0.0234(5) Uani d 1
H H57 0.0846 0.9280 0.1203 0.028 Uiso calc 1
C C58 0.1917(2) 0.93523(19) 0.04026(13) 0.0259(5) Uani d 1
H H58 0.1413 0.9259 -0.0026 0.031 Uiso calc 1
C C59 0.2981(2) 0.9469(2) 0.03069(13) 0.0245(5) Uani d 1
H H59 0.3210 0.9449 -0.0190 0.029 Uiso calc 1
C C60 0.3728(2) 0.96177(18) 0.09398(12) 0.0201(4) Uani d 1
H H60 0.4458 0.9691 0.0866 0.024 Uiso calc 1
O O7 -0.02639(13) 0.47026(14) 0.22655(10) 0.0218(3) Uani d 1
C C61 -0.1402(2) 0.4455(2) 0.23538(19) 0.0403(7) Uani d 1
H H61A -0.1867 0.4119 0.1870 0.060 Uiso calc 1
H H61B -0.1420 0.5148 0.2511 0.060 Uiso calc 1
H H61C -0.1708 0.3925 0.2742 0.060 Uiso calc 1
H H67 -0.022(3) 0.414(3) 0.2090(17) 0.045(9) Uiso d 1
O O8 0.10064(17) 0.46552(14) 0.36447(10) 0.0247(4) Uani d 1
C C62 0.1004(3) 0.3606(2) 0.35382(14) 0.0309(6) Uani d 1
H H62A 0.1126 0.3371 0.4033 0.046 Uiso calc 1
H H62B 0.1617 0.3688 0.3224 0.046 Uiso calc 1
H H62C 0.0267 0.3037 0.3284 0.046 Uiso calc 1
H H68 0.053(3) 0.455(3) 0.3878(18) 0.041(10) Uiso d 1
O O9 0.11955(16) 0.67201(16) 0.15301(9) 0.0239(4) Uani d 1
C C63 0.0128(2) 0.6550(2) 0.11778(14) 0.0345(6) Uani d 1
H H63A 0.0268 0.6999 0.0742 0.052 Uiso calc 1
H H63B -0.0260 0.6782 0.1546 0.052 Uiso calc 1
H H63C -0.0354 0.5753 0.1006 0.052 Uiso calc 1
H H69 0.159(3) 0.734(3) 0.155(2) 0.058(12) Uiso d 1
O O10 0.32517(14) 0.67298(15) 0.36791(10) 0.0249(4) Uani d 1
C C64 0.3832(2) 0.6145(2) 0.39219(16) 0.0372(6) Uani d 1
H H64A 0.4634 0.6684 0.4076 0.056 Uiso calc 1
H H64B 0.3788 0.5620 0.3504 0.056 Uiso calc 1
H H64C 0.3474 0.5728 0.4353 0.056 Uiso calc 1
H H70 0.369(2) 0.741(2) 0.3623(15) 0.029(8) Uiso d 1
O O11 0.00619(15) 0.30455(15) 0.16548(10) 0.0275(4) Uani d 1
C C65 -0.0144(2) 0.3065(2) 0.08644(15) 0.0347(6) Uani d 1
H H65A -0.0960 0.2592 0.0710 0.052 Uiso calc 1
H H65B 0.0295 0.2780 0.0588 0.052 Uiso calc 1
H H65C 0.0092 0.3838 0.0748 0.052 Uiso calc 1
H H71 0.077(3) 0.347(2) 0.1752(16) 0.034(8) Uiso d 1
O O12 0.08411(16) 0.59867(16) 0.54888(11) 0.0296(4) Uani d 1
C C66 0.2001(3) 0.6769(2) 0.57513(18) 0.0437(8) Uani d 1
H H66A 0.2454 0.7021 0.5315 0.066 Uiso calc 1
H H66B 0.2314 0.6405 0.6078 0.066 Uiso calc 1
H H66C 0.2027 0.7418 0.6040 0.066 Uiso calc 1
H H72 0.076(3) 0.612(3) 0.5081(18) 0.042(10) Uiso d 1

loop_
_atom_site_aniso_label
_atom_site_aniso_U_11
_atom_site_aniso_U_22
_atom_site_aniso_U_33
_atom_site_aniso_U_12
_atom_site_aniso_U_13
_atom_site_aniso_U_23
Eu1 0.01319(5) 0.01212(5) 0.01447(5) 0.00583(4) 0.00386(3) 0.00167(3)
O1 0.0233(8) 0.0204(8) 0.0153(7) 0.0144(7) 0.0045(6) 0.0032(6)
O2 0.0185(8) 0.0196(8) 0.0159(7) 0.0111(7) 0.0000(6) -0.0017(6)
C1 0.0122(9) 0.0140(9) 0.0160(9) 0.0050(8) 0.0042(7) 0.0024(7)
C2 0.0143(10) 0.0133(9) 0.0132(9) 0.0065(8) 0.0028(7) 0.0008(7)
C3 0.0113(9) 0.0159(10) 0.0130(9) 0.0051(8) 0.0016(7) 0.0004(7)
C4 0.0179(11) 0.0200(11) 0.0196(10) 0.0092(9) 0.0051(8) 0.0019(8)
C5 0.0201(12) 0.0189(11) 0.0298(12) 0.0033(10) 0.0071(9) 0.0029(9)
C6 0.0156(11) 0.0302(13) 0.0281(12) 0.0064(10) 0.0089(9) 0.0034(10)
C7 0.0170(11) 0.0281(13) 0.0282(12) 0.0114(10) 0.0050(9) 0.0002(9)
C8 0.0159(10) 0.0180(10) 0.0217(10) 0.0078(9) 0.0044(8) 0.0009(8)
C9 0.0156(10) 0.0133(9) 0.0153(9) 0.0069(8) 0.0016(7) 0.0015(7)
C10 0.0185(10) 0.0160(10) 0.0171(9) 0.0090(9) 0.0026(8) 0.0018(8)
C11 0.0243(12) 0.0213(11) 0.0167(10) 0.0118(10) 0.0010(8) 0.0002(8)
C12 0.0240(12) 0.0195(11) 0.0202(10) 0.0086(10) -0.0055(9) 0.0002(8)
C13 0.0156(11) 0.0211(11) 0.0239(11) 0.0063(9) 0.0005(8) 0.0046(9)
C14 0.0159(10) 0.0192(11) 0.0192(10) 0.0068(9) 0.0032(8) 0.0020(8)
C15 0.0174(10) 0.0160(10) 0.0158(9) 0.0097(9) 0.0044(8) 0.0014(7)
C16 0.0193(11) 0.0174(10) 0.0205(10) 0.0076(9) 0.0036(8) 0.0013(8)
C17 0.0235(12) 0.0172(11) 0.0322(12) 0.0088(10) 0.0100(10) 0.0062(9)
C18 0.0335(14) 0.0286(13) 0.0261(12) 0.0221(12) 0.0144(10) 0.0146(10)
C19 0.0272(12) 0.0308(13) 0.0171(10) 0.0197(11) 0.0029(9) 0.0058(9)
C20 0.0193(11) 0.0184(10) 0.0204(10) 0.0105(9) 0.0017(8) 0.0004(8)
O3 0.0235(9) 0.0143(8) 0.0317(9) 0.0064(7) 0.0150(7) 0.0009(6)
O4 0.0162(7) 0.0134(7) 0.0210(7) 0.0053(6) 0.0085(6) 0.0027(6)
C21 0.0144(10) 0.0168(10) 0.0168(9) 0.0082(9) 0.0035(8) 0.0016(8)
C22 0.0133(10) 0.0132(9) 0.0161(9) 0.0064(8) 0.0043(7) 0.0020(7)
C23 0.0112(9) 0.0133(9) 0.0222(10) 0.0057(8) 0.0042(8) 0.0009(8)
C24 0.0205(11) 0.0177(10) 0.0244(11) 0.0112(9) 0.0074(9) 0.0045(8)
C25 0.0253(12) 0.0151(11) 0.0391(14) 0.0102(10) 0.0101(10) 0.0062(9)
C26 0.0224(12) 0.0171(11) 0.0396(14) 0.0077(10) 0.0033(10) -0.0063(10)
C27 0.0221(12) 0.0240(12) 0.0274(12) 0.0109(10) -0.0010(9) -0.0078(9)
C28 0.0193(11) 0.0172(10) 0.0207(10) 0.0085(9) 0.0041(8) 0.0004(8)
C29 0.0157(10) 0.0110(9) 0.0171(9) 0.0061(8) 0.0036(8) 0.0002(7)
C30 0.0169(11) 0.0228(11) 0.0250(11) 0.0110(9) 0.0038(9) 0.0033(9)
C31 0.0271(13) 0.0255(12) 0.0281(12) 0.0171(11) -0.0015(10) 0.0029(9)
C32 0.0342(14) 0.0200(11) 0.0215(11) 0.0139(11) 0.0023(10) 0.0050(9)
C33 0.0215(12) 0.0208(11) 0.0226(11) 0.0074(10) 0.0081(9) 0.0039(9)
C34 0.0167(10) 0.0165(10) 0.0190(10) 0.0084(9) 0.0026(8) 0.0003(8)
C35 0.0143(10) 0.0158(10) 0.0171(9) 0.0069(8) 0.0036(8) 0.0053(8)
C36 0.0166(11) 0.0218(11) 0.0247(11) 0.0088(9) 0.0011(8) -0.0008(9)
C37 0.0223(12) 0.0293(13) 0.0343(13) 0.0160(11) 0.0016(10) 0.0027(10)
C38 0.0229(13) 0.0320(14) 0.0326(13) 0.0142(11) -0.0059(10) 0.0040(10)
C39 0.0299(14) 0.0312(14) 0.0269(12) 0.0129(12) -0.0090(10) -0.0065(10)
C40 0.0253(12) 0.0256(12) 0.0228(11) 0.0144(11) -0.0011(9) -0.0018(9)
O5 0.0148(7) 0.0132(7) 0.0205(7) 0.0056(6) 0.0043(6) 0.0023(6)
O6 0.0197(8) 0.0232(9) 0.0302(9) 0.0032(7) -0.0029(7) 0.0116(7)
C41 0.0192(11) 0.0140(10) 0.0166(9) 0.0063(9) 0.0041(8) 0.0017(8)
C42 0.0144(10) 0.0143(10) 0.0171(9) 0.0048(8) 0.0027(8) 0.0027(7)
C43 0.0143(10) 0.0153(10) 0.0200(10) 0.0037(8) 0.0036(8) 0.0007(8)
C44 0.0260(12) 0.0225(12) 0.0208(11) 0.0081(10) 0.0046(9) 0.0023(9)
C45 0.0375(15) 0.0324(14) 0.0225(12) 0.0111(13) 0.0052(11) -0.0049(10)
C46 0.0302(14) 0.0212(12) 0.0388(14) 0.0067(11) 0.0116(11) -0.0074(10)
C47 0.0275(13) 0.0187(12) 0.0403(14) 0.0105(11) 0.0045(11) -0.0010(10)
C48 0.0237(12) 0.0182(11) 0.0240(11) 0.0083(10) 0.0015(9) 0.0013(9)
C49 0.0153(10) 0.0163(10) 0.0166(9) 0.0056(9) 0.0033(8) 0.0055(8)
C50 0.0184(11) 0.0172(10) 0.0205(10) 0.0064(9) 0.0022(8) 0.0031(8)
C51 0.0180(11) 0.0216(11) 0.0244(11) 0.0062(10) 0.0023(9) 0.0051(9)
C52 0.0186(11) 0.0275(12) 0.0229(11) 0.0117(10) 0.0059(9) 0.0090(9)
C53 0.0240(12) 0.0232(12) 0.0273(12) 0.0132(10) 0.0035(9) 0.0022(9)
C54 0.0192(11) 0.0157(10) 0.0271(11) 0.0063(9) 0.0014(9) 0.0011(8)
C55 0.0171(10) 0.0110(9) 0.0182(10) 0.0043(8) 0.0011(8) 0.0022(7)
C56 0.0215(11) 0.0151(10) 0.0211(10) 0.0087(9) 0.0037(8) 0.0028(8)
C57 0.0217(12) 0.0174(11) 0.0322(12) 0.0109(10) -0.0029(9) 0.0008(9)
C58 0.0317(13) 0.0185(11) 0.0259(12) 0.0126(11) -0.0107(10) -0.0022(9)
C59 0.0320(13) 0.0225(12) 0.0179(10) 0.0124(11) -0.0001(9) 0.0018(9)
C60 0.0217(11) 0.0162(10) 0.0214(10) 0.0080(9) 0.0041(9) 0.0040(8)
O7 0.0141(8) 0.0159(8) 0.0333(9) 0.0058(7) 0.0020(6) -0.0015(7)
C61 0.0161(12) 0.0317(15) 0.067(2) 0.0084(12) 0.0036(12) -0.0149(14)
O8 0.0332(10) 0.0167(8) 0.0249(9) 0.0111(8) 0.0112(8) 0.0077(7)
C62 0.0519(17) 0.0181(12) 0.0255(12) 0.0178(12) 0.0100(11) 0.0084(9)
O9 0.0282(10) 0.0216(9) 0.0206(8) 0.0105(8) 0.0034(7) 0.0038(7)
C63 0.0392(16) 0.0311(14) 0.0247(12) 0.0111(13) -0.0107(11) 0.0045(10)
O10 0.0174(8) 0.0196(9) 0.0355(9) 0.0065(7) -0.0001(7) 0.0107(7)
C64 0.0360(16) 0.0395(16) 0.0420(16) 0.0231(14) -0.0020(12) 0.0087(12)
O11 0.0165(9) 0.0218(9) 0.0370(10) 0.0036(7) 0.0065(7) -0.0043(7)
C65 0.0243(13) 0.0417(16) 0.0366(14) 0.0170(13) -0.0046(11) -0.0126(12)
O12 0.0318(10) 0.0299(10) 0.0237(9) 0.0115(8) 0.0037(8) 0.0074(8)
C66 0.0419(17) 0.0285(15) 0.0506(18) 0.0098(13) -0.0143(14) 0.0111(13)

loop_
_atom_type_symbol
_atom_type_description
_atom_type_scat_dispersion_real
_atom_type_scat_dispersion_imag
_atom_type_scat_source
C C 0.0033 0.0016 'International Tables Vol C Tables 4.2.6.8 and 6.1.1.4'
H H 0.0000 0.0000 'International Tables Vol C Tables 4.2.6.8 and 6.1.1.4'
O O 0.0106 0.0060 'International Tables Vol C Tables 4.2.6.8 and 6.1.1.4'
Eu Eu -0.1578 3.6682 'International Tables Vol C Tables 4.2.6.8 and 6.1.1.4'

loop_
_geom_angle_atom_site_label_1
_geom_angle_atom_site_label_2
_geom_angle_atom_site_label_3
_geom_angle
O5 Eu1 O10 75.49(5)
O5 Eu1 O2 72.99(5)
O10 Eu1 O2 124.80(5)
O5 Eu1 O7 138.49(5)
O10 Eu1 O7 145.92(6)
O2 Eu1 O7 75.74(5)
O5 Eu1 O1 83.17(5)
O10 Eu1 O1 79.39(6)
O2 Eu1 O1 52.99(5)
O7 Eu1 O1 99.13(5)
O5 Eu1 O8 143.87(5)
O10 Eu1 O8 75.01(6)
O2 Eu1 O8 108.30(6)
O7 Eu1 O8 72.39(6)
O1 Eu1 O8 71.28(5)
O5 Eu1 O3 70.74(5)
O10 Eu1 O3 74.56(6)
O2 Eu1 O3 131.68(5)
O7 Eu1 O3 113.98(5)
O1 Eu1 O3 146.81(5)
O8 Eu1 O3 119.86(6)
O5 Eu1 O4 122.48(5)
O10 Eu1 O4 88.38(5)
O2 Eu1 O4 146.81(5)
O7 Eu1 O4 74.90(5)
O1 Eu1 O4 147.90(5)
O8 Eu1 O4 76.93(5)
O3 Eu1 O4 51.74(5)
O5 Eu1 O9 72.57(6)
O10 Eu1 O9 136.78(6)
O2 Eu1 O9 71.52(5)
O7 Eu1 O9 72.07(6)
O1 Eu1 O9 123.88(5)
O8 Eu1 O9 143.20(6)
O3 Eu1 O9 67.91(6)
O4 Eu1 O9 84.95(5)
O5 Eu1 C1 71.71(6)
O10 Eu1 C1 100.10(6)
O2 Eu1 C1 26.73(5)
O7 Eu1 C1 91.60(6)
O1 Eu1 C1 27.15(5)
O8 Eu1 C1 93.48(6)
O3 Eu1 C1 142.20(6)
O4 Eu1 C1 165.23(5)
O9 Eu1 C1 96.73(6)
O5 Eu1 C21 96.27(6)
O10 Eu1 C21 81.51(6)
O2 Eu1 C21 145.45(5)
O7 Eu1 C21 94.22(6)
O1 Eu1 C21 160.41(5)
O8 Eu1 C21 99.55(6)
O3 Eu1 C21 25.55(5)
O4 Eu1 C21 26.23(5)
O9 Eu1 C21 73.94(6)
C1 Eu1 C21 166.82(6)
O5 Eu1 H69 57.4(7)
O10 Eu1 H69 124.6(8)
O2 Eu1 H69 69.6(8)
O7 Eu1 H69 86.5(8)
O1 Eu1 H69 118.0(8)
O8 Eu1 H69 158.4(8)
O3 Eu1 H69 64.3(8)
O4 Eu1 H69 93.4(7)
O9 Eu1 H69 15.2(7)
C1 Eu1 H69 91.7(8)
C21 Eu1 H69 76.9(8)
O5 Eu1 H70 58.4(6)
O10 Eu1 H70 17.3(6)
O2 Eu1 H70 116.3(6)
O7 Eu1 H70 163.1(6)
O1 Eu1 H70 81.1(6)
O8 Eu1 H70 91.9(6)
O3 Eu1 H70 68.0(6)
O4 Eu1 H70 95.8(6)
O9 Eu1 H70 121.9(6)
C1 Eu1 H70 95.7(6)
C21 Eu1 H70 82.0(6)
H69 Eu1 H70 108.4(10)
C1 O1 Eu1 90.88(12)
C1 O2 Eu1 91.90(11)
O2 C1 O1 120.17(18)
O2 C1 C2 120.41(17)
O1 C1 C2 119.41(17)
O2 C1 Eu1 61.37(10)
O1 C1 Eu1 61.97(10)
C2 C1 Eu1 163.35(14)
C9 C2 C3 112.24(16)
C9 C2 C15 110.66(17)
C3 C2 C15 108.37(16)
C9 C2 C1 109.52(16)
C3 C2 C1 106.17(16)
C15 C2 C1 109.76(16)
C4 C3 C8 117.82(19)
C4 C3 C2 122.12(18)
C8 C3 C2 120.06(18)
C5 C4 C3 120.7(2)
C5 C4 H4 119.6
C3 C4 H4 119.6
C6 C5 C4 120.5(2)
C6 C5 H5 119.7
C4 C5 H5 119.7
C7 C6 C5 119.4(2)
C7 C6 H6 120.3
C5 C6 H6 120.3
C6 C7 C8 120.3(2)
C6 C7 H7 119.9
C8 C7 H7 119.9
C7 C8 C3 121.2(2)
C7 C8 H8 119.4
C3 C8 H8 119.4
C10 C9 C14 118.05(19)
C10 C9 C2 122.58(19)
C14 C9 C2 119.25(18)
C9 C10 C11 120.7(2)
C9 C10 H10 119.7
C11 C10 H10 119.7
C12 C11 C10 120.9(2)
C12 C11 H11 119.5
C10 C11 H11 119.5
C11 C12 C13 118.8(2)
C11 C12 H12 120.6
C13 C12 H12 120.6
C14 C13 C12 120.6(2)
C14 C13 H13 119.7
C12 C13 H13 119.7
C13 C14 C9 120.9(2)
C13 C14 H14 119.6
C9 C14 H14 119.6
C16 C15 C20 117.59(19)
C16 C15 C2 122.60(18)
C20 C15 C2 119.77(19)
C15 C16 C17 120.9(2)
C15 C16 H16 119.6
C17 C16 H16 119.6
C18 C17 C16 120.6(2)
C18 C17 H17 119.7
C16 C17 H17 119.7
C17 C18 C19 119.0(2)
C17 C18 H18 120.5
C19 C18 H18 120.5
C20 C19 C18 120.7(2)
C20 C19 H19 119.7
C18 C19 H19 119.7
C19 C20 C15 121.3(2)
C19 C20 H20 119.4
C15 C20 H20 119.4
C21 O3 Eu1 94.97(13)
C21 O4 Eu1 93.26(12)
O3 C21 O4 119.85(19)
O3 C21 C22 118.37(19)
O4 C21 C22 121.78(18)
O3 C21 Eu1 59.48(11)
O4 C21 Eu1 60.51(10)
C22 C21 Eu1 176.33(14)
C29 C22 C23 110.42(16)
C29 C22 C35 110.35(17)
C23 C22 C35 109.75(16)
C29 C22 C21 106.85(16)
C23 C22 C21 111.74(17)
C35 C22 C21 107.66(16)
C28 C23 C24 117.66(19)
C28 C23 C22 122.03(19)
C24 C23 C22 120.15(19)
C25 C24 C23 121.1(2)
C25 C24 H24 119.5
C23 C24 H24 119.5
C26 C25 C24 120.4(2)
C26 C25 H25 119.8
C24 C25 H25 119.8
C27 C26 C25 119.6(2)
C27 C26 H26 120.2
C25 C26 H26 120.2
C26 C27 C28 120.2(2)
C26 C27 H27 119.9
C28 C27 H27 119.9
C27 C28 C23 121.1(2)
C27 C28 H28 119.5
C23 C28 H28 119.5
C34 C29 C30 118.4(2)
C34 C29 C22 122.33(18)
C30 C29 C22 119.16(19)
C31 C30 C29 120.8(2)
C31 C30 H30 119.6
C29 C30 H30 119.6
C30 C31 C32 120.3(2)
C30 C31 H31 119.8
C32 C31 H31 119.8
C33 C32 C31 119.5(2)
C33 C32 H32 120.2
C31 C32 H32 120.2
C32 C33 C34 120.2(2)
C32 C33 H33 119.9
C34 C33 H33 119.9
C29 C34 C33 120.7(2)
C29 C34 H34 119.6
C33 C34 H34 119.6
C36 C35 C40 118.1(2)
C36 C35 C22 120.23(18)
C40 C35 C22 121.49(18)
C37 C36 C35 121.1(2)
C37 C36 H36 119.5
C35 C36 H36 119.5
C38 C37 C36 120.5(2)
C38 C37 H37 119.7
C36 C37 H37 119.7
C37 C38 C39 119.0(2)
C37 C38 H38 120.5
C39 C38 H38 120.5
C38 C39 C40 120.6(2)
C38 C39 H39 119.7
C40 C39 H39 119.7
C35 C40 C39 120.6(2)
C35 C40 H40 119.7
C39 C40 H40 119.7
C41 O5 Eu1 132.95(13)
O6 C41 O5 124.5(2)
O6 C41 C42 117.70(19)
O5 C41 C42 117.80(18)
C49 C42 C55 111.90(17)
C49 C42 C43 109.74(17)
C55 C42 C43 109.21(17)
C49 C42 C41 107.37(16)
C55 C42 C41 110.42(17)
C43 C42 C41 108.11(17)
C44 C43 C48 117.9(2)
C44 C43 C42 121.7(2)
C48 C43 C42 120.31(19)
C45 C44 C43 120.9(2)
C45 C44 H44 119.5
C43 C44 H44 119.5
C46 C45 C44 120.8(2)
C46 C45 H45 119.6
C44 C45 H45 119.6
C45 C46 C47 119.2(2)
C45 C46 H46 120.4
C47 C46 H46 120.4
C46 C47 C48 120.4(2)
C46 C47 H47 119.8
C48 C47 H47 119.8
C47 C48 C43 120.8(2)
C47 C48 H48 119.6
C43 C48 H48 119.6
C50 C49 C54 117.8(2)
C50 C49 C42 122.96(19)
C54 C49 C42 119.25(19)
C49 C50 C51 120.9(2)
C49 C50 H50 119.6
C51 C50 H50 119.6
C52 C51 C50 120.8(2)
C52 C51 H51 119.6
C50 C51 H51 119.6
C51 C52 C53 119.1(2)
C51 C52 H52 120.4
C53 C52 H52 120.4
C54 C53 C52 120.1(2)
C54 C53 H53 119.9
C52 C53 H53 119.9
C53 C54 C49 121.2(2)
C53 C54 H54 119.4
C49 C54 H54 119.4
C60 C55 C56 117.86(19)
C60 C55 C42 122.66(19)
C56 C55 C42 119.43(18)
C57 C56 C55 120.7(2)
C57 C56 H56 119.6
C55 C56 H56 119.6
C56 C57 C58 120.5(2)
C56 C57 H57 119.8
C58 C57 H57 119.8
C59 C58 C57 119.5(2)
C59 C58 H58 120.3
C57 C58 H58 120.3
C58 C59 C60 120.2(2)
C58 C59 H59 119.9
C60 C59 H59 119.9
C55 C60 C59 121.3(2)
C55 C60 H60 119.4
C59 C60 H60 119.4
C61 O7 Eu1 133.00(15)
C61 O7 H67 112(2)
Eu1 O7 H67 112(2)
O7 C61 H61A 109.5
O7 C61 H61B 109.5
H61A C61 H61B 109.5
O7 C61 H61C 109.5
H61A C61 H61C 109.5
H61B C61 H61C 109.5
C62 O8 Eu1 130.82(14)
C62 O8 H68 105(3)
Eu1 O8 H68 117(3)
O8 C62 H62A 109.5
O8 C62 H62B 109.5
H62A C62 H62B 109.5
O8 C62 H62C 109.5
H62A C62 H62C 109.5
H62B C62 H62C 109.5
C63 O9 Eu1 128.37(15)
C63 O9 H69 106(3)
Eu1 O9 H69 102(3)
O9 C63 H63A 109.5
O9 C63 H63B 109.5
H63A C63 H63B 109.5
O9 C63 H63C 109.5
H63A C63 H63C 109.5
H63B C63 H63C 109.5
C64 O10 Eu1 133.67(16)
C64 O10 H70 113.2(19)
Eu1 O10 H70 104.8(19)
O10 C64 H64A 109.5
O10 C64 H64B 109.5
H64A C64 H64B 109.5
O10 C64 H64C 109.5
H64A C64 H64C 109.5
H64B C64 H64C 109.5
C65 O11 H71 105(2)
O11 C65 H65A 109.5
O11 C65 H65B 109.5
H65A C65 H65B 109.5
O11 C65 H65C 109.5
H65A C65 H65C 109.5
H65B C65 H65C 109.5
C66 O12 H72 105(2)
O12 C66 H66A 109.5
O12 C66 H66B 109.5
H66A C66 H66B 109.5
O12 C66 H66C 109.5
H66A C66 H66C 109.5
H66B C66 H66C 109.5

loop_
_geom_bond_atom_site_label_1
_geom_bond_atom_site_label_2
_geom_bond_distance
_geom_bond_publ_flag
Eu1 O1 2.4671(14) y
Eu1 O2 2.4542(14) y
Eu1 O3 2.4892(16) y
Eu1 O4 2.5098(14) y
Eu1 O5 2.3594(15) y
Eu1 O7 2.4622(16) y
Eu1 O8 2.4855(17) y
Eu1 O9 2.5145(16) y
Eu1 O10 2.4025(16) y
Eu1 C1 2.795(2) ?
Eu1 C21 2.879(2) ?
Eu1 H69 2.77(4) ?
Eu1 H70 2.74(3) ?
O1 C1 1.275(2) ?
O2 C1 1.258(2) ?
C1 C2 1.555(3) ?
C2 C9 1.535(3) ?
C2 C3 1.543(3) ?
C2 C15 1.551(3) ?
C3 C4 1.398(3) ?
C3 C8 1.399(3) ?
C4 C5 1.391(3) ?
C4 H4 0.9500 ?
C5 C6 1.385(3) ?
C5 H5 0.9500 ?
C6 C7 1.383(3) ?
C6 H6 0.9500 ?
C7 C8 1.386(3) ?
C7 H7 0.9500 ?
C8 H8 0.9500 ?
C9 C10 1.395(3) ?
C9 C14 1.397(3) ?
C10 C11 1.397(3) ?
C10 H10 0.9500 ?
C11 C12 1.375(3) ?
C11 H11 0.9500 ?
C12 C13 1.393(3) ?
C12 H12 0.9500 ?
C13 C14 1.388(3) ?
C13 H13 0.9500 ?
C14 H14 0.9500 ?
C15 C16 1.392(3) ?
C15 C20 1.400(3) ?
C16 C17 1.396(3) ?
C16 H16 0.9500 ?
C17 C18 1.382(3) ?
C17 H17 0.9500 ?
C18 C19 1.384(3) ?
C18 H18 0.9500 ?
C19 C20 1.382(3) ?
C19 H19 0.9500 ?
C20 H20 0.9500 ?
O3 C21 1.246(2) ?
O4 C21 1.274(3) ?
C21 C22 1.559(3) ?
C22 C29 1.540(3) ?
C22 C23 1.540(3) ?
C22 C35 1.555(3) ?
C23 C28 1.398(3) ?
C23 C24 1.400(3) ?
C24 C25 1.387(3) ?
C24 H24 0.9500 ?
C25 C26 1.386(4) ?
C25 H25 0.9500 ?
C26 C27 1.380(4) ?
C26 H26 0.9500 ?
C27 C28 1.394(3) ?
C27 H27 0.9500 ?
C28 H28 0.9500 ?
C29 C34 1.391(3) ?
C29 C30 1.396(3) ?
C30 C31 1.386(3) ?
C30 H30 0.9500 ?
C31 C32 1.387(4) ?
C31 H31 0.9500 ?
C32 C33 1.381(3) ?
C32 H32 0.9500 ?
C33 C34 1.395(3) ?
C33 H33 0.9500 ?
C34 H34 0.9500 ?
C35 C36 1.391(3) ?
C35 C40 1.392(3) ?
C36 C37 1.386(3) ?
C36 H36 0.9500 ?
C37 C38 1.381(3) ?
C37 H37 0.9500 ?
C38 C39 1.385(4) ?
C38 H38 0.9500 ?
C39 C40 1.393(3) ?
C39 H39 0.9500 ?
C40 H40 0.9500 ?
O5 C41 1.266(3) ?
O6 C41 1.243(3) ?
C41 C42 1.575(3) ?
C42 C49 1.539(3) ?
C42 C55 1.540(3) ?
C42 C43 1.545(3) ?
C43 C44 1.391(3) ?
C43 C48 1.400(3) ?
C44 C45 1.390(3) ?
C44 H44 0.9500 ?
C45 C46 1.377(4) ?
C45 H45 0.9500 ?
C46 C47 1.385(4) ?
C46 H46 0.9500 ?
C47 C48 1.391(3) ?
C47 H47 0.9500 ?
C48 H48 0.9500 ?
C49 C50 1.389(3) ?
C49 C54 1.404(3) ?
C50 C51 1.390(3) ?
C50 H50 0.9500 ?
C51 C52 1.377(3) ?
C51 H51 0.9500 ?
C52 C53 1.394(3) ?
C52 H52 0.9500 ?
C53 C54 1.380(3) ?
C53 H53 0.9500 ?
C54 H54 0.9500 ?
C55 C60 1.391(3) ?
C55 C56 1.405(3) ?
C56 C57 1.388(3) ?
C56 H56 0.9500 ?
C57 C58 1.394(3) ?
C57 H57 0.9500 ?
C58 C59 1.374(3) ?
C58 H58 0.9500 ?
C59 C60 1.400(3) ?
C59 H59 0.9500 ?
C60 H60 0.9500 ?
O7 C61 1.412(3) ?
O7 H67 0.84(3) ?
C61 H61A 0.9800 ?
C61 H61B 0.9800 ?
C61 H61C 0.9800 ?
O8 C62 1.428(3) ?
O8 H68 0.73(3) ?
C62 H62A 0.9800 ?
C62 H62B 0.9800 ?
C62 H62C 0.9800 ?
O9 C63 1.434(3) ?
O9 H69 0.74(4) ?
C63 H63A 0.9800 ?
C63 H63B 0.9800 ?
C63 H63C 0.9800 ?
O10 C64 1.417(3) ?
O10 H70 0.84(3) ?
C64 H64A 0.9800 ?
C64 H64B 0.9800 ?
C64 H64C 0.9800 ?
O11 C65 1.416(3) ?
O11 H71 0.84(3) ?
C65 H65A 0.9800 ?
C65 H65B 0.9800 ?
C65 H65C 0.9800 ?
O12 C66 1.432(3) ?
O12 H72 0.76(3) ?
C66 H66A 0.9800 ?
C66 H66B 0.9800 ?
C66 H66C 0.9800 ?

loop_
_geom_hbond_atom_site_label_D
_geom_hbond_atom_site_label_H
_geom_hbond_atom_site_label_A
_geom_hbond_site_symmetry_A
_geom_hbond_distance_DH
_geom_hbond_distance_HA
_geom_hbond_distance_DA
_geom_hbond_angle_DHA
O7 H67 O11 . 0.84(3) 1.84(3) 2.676(2) 172(3)
O8 H68 O12 2_566 0.73(3) 2.05(3) 2.775(3) 171(4)
O10 H70 O6 . 0.84(3) 1.75(3) 2.582(2) 168(3)
O11 H71 O4 . 0.84(3) 1.89(3) 2.668(2) 152(3)
O12 H72 O1 . 0.76(3) 2.11(3) 2.861(2) 166(3)
C61 H61B O2 . 0.98 2.51 3.187(3) 126
C62 H62B O4 . 0.98 2.55 3.162(3) 121
C63 H63B O2 . 0.98 2.48 3.109(3) 121

loop_
_geom_torsion_atom_site_label_1
_geom_torsion_atom_site_label_2
_geom_torsion_atom_site_label_3
_geom_torsion_atom_site_label_4
_geom_torsion
Eu1 O2 C1 O1 -20.5(2)
Eu1 O2 C1 C2 160.96(17)
Eu1 O1 C1 O2 20.4(2)
Eu1 O1 C1 C2 -161.06(16)
O2 C1 C2 C9 -152.10(19)
O1 C1 C2 C9 29.4(3)
Eu1 C1 C2 C9 -60.8(5)
O2 C1 C2 C3 86.5(2)
O1 C1 C2 C3 -92.0(2)
Eu1 C1 C2 C3 177.8(4)
O2 C1 C2 C15 -30.4(3)
O1 C1 C2 C15 151.03(19)
Eu1 C1 C2 C15 60.9(5)
C9 C2 C3 C4 -99.6(2)
C15 C2 C3 C4 137.87(19)
C1 C2 C3 C4 20.0(2)
C9 C2 C3 C8 80.0(2)
C15 C2 C3 C8 -42.5(2)
C1 C2 C3 C8 -160.38(18)
C8 C3 C4 C5 1.3(3)
C2 C3 C4 C5 -179.05(19)
C3 C4 C5 C6 -1.5(3)
C4 C5 C6 C7 0.3(4)
C5 C6 C7 C8 1.1(4)
C6 C7 C8 C3 -1.3(3)
C4 C3 C8 C7 0.1(3)
C2 C3 C8 C7 -179.56(19)
C3 C2 C9 C10 -18.8(3)
C15 C2 C9 C10 102.4(2)
C1 C2 C9 C10 -136.4(2)
C3 C2 C9 C14 165.44(18)
C15 C2 C9 C14 -73.4(2)
C1 C2 C9 C14 47.8(2)
C14 C9 C10 C11 0.8(3)
C2 C9 C10 C11 -175.03(19)
C9 C10 C11 C12 -0.4(3)
C10 C11 C12 C13 0.4(3)
C11 C12 C13 C14 -0.8(3)
C12 C13 C14 C9 1.3(3)
C10 C9 C14 C13 -1.3(3)
C2 C9 C14 C13 174.73(19)
C9 C2 C15 C16 4.1(3)
C3 C2 C15 C16 127.6(2)
C1 C2 C15 C16 -116.9(2)
C9 C2 C15 C20 -173.79(18)
C3 C2 C15 C20 -50.3(2)
C1 C2 C15 C20 65.2(2)
C20 C15 C16 C17 0.5(3)
C2 C15 C16 C17 -177.4(2)
C15 C16 C17 C18 0.1(3)
C16 C17 C18 C19 -0.6(3)
C17 C18 C19 C20 0.4(3)
C18 C19 C20 C15 0.3(3)
C16 C15 C20 C19 -0.7(3)
C2 C15 C20 C19 177.30(19)
Eu1 O3 C21 O4 -4.4(2)
Eu1 O3 C21 C22 176.59(15)
Eu1 O4 C21 O3 4.4(2)
Eu1 O4 C21 C22 -176.67(16)
O3 C21 C22 C29 -41.0(2)
O4 C21 C22 C29 140.01(19)
O3 C21 C22 C23 -161.90(18)
O4 C21 C22 C23 19.1(3)
O3 C21 C22 C35 77.5(2)
O4 C21 C22 C35 -101.5(2)
C29 C22 C23 C28 4.6(3)
C35 C22 C23 C28 -117.3(2)
C21 C22 C23 C28 123.4(2)
C29 C22 C23 C24 179.83(18)
C35 C22 C23 C24 58.0(2)
C21 C22 C23 C24 -61.4(2)
C28 C23 C24 C25 -0.3(3)
C22 C23 C24 C25 -175.8(2)
C23 C24 C25 C26 -0.7(3)
C24 C25 C26 C27 1.0(4)
C25 C26 C27 C28 -0.3(4)
C26 C27 C28 C23 -0.7(3)
C24 C23 C28 C27 1.0(3)
C22 C23 C28 C27 176.4(2)
C23 C22 C29 C34 -104.0(2)
C35 C22 C29 C34 17.5(3)
C21 C22 C29 C34 134.24(19)
C23 C22 C29 C30 72.6(2)
C35 C22 C29 C30 -165.87(18)
C21 C22 C29 C30 -49.1(2)
C34 C29 C30 C31 1.0(3)
C22 C29 C30 C31 -175.8(2)
C29 C30 C31 C32 -1.0(3)
C30 C31 C32 C33 0.0(4)
C31 C32 C33 C34 0.9(3)
C30 C29 C34 C33 0.0(3)
C22 C29 C34 C33 176.63(19)
C32 C33 C34 C29 -0.9(3)
C29 C22 C35 C36 -97.3(2)
C23 C22 C35 C36 24.6(3)
C21 C22 C35 C36 146.5(2)
C29 C22 C35 C40 78.3(2)
C23 C22 C35 C40 -159.8(2)
C21 C22 C35 C40 -38.0(3)
C40 C35 C36 C37 1.8(3)
C22 C35 C36 C37 177.5(2)
C35 C36 C37 C38 -0.5(4)
C36 C37 C38 C39 -1.2(4)
C37 C38 C39 C40 1.6(4)
C36 C35 C40 C39 -1.4(4)
C22 C35 C40 C39 -177.0(2)
C38 C39 C40 C35 -0.2(4)
Eu1 O5 C41 O6 -37.6(3)
Eu1 O5 C41 C42 144.02(14)
O6 C41 C42 C49 35.6(2)
O5 C41 C42 C49 -145.93(18)
O6 C41 C42 C55 157.86(19)
O5 C41 C42 C55 -23.7(3)
O6 C41 C42 C43 -82.7(2)
O5 C41 C42 C43 95.7(2)
C49 C42 C43 C44 -85.6(2)
C55 C42 C43 C44 151.4(2)
C41 C42 C43 C44 31.2(3)
C49 C42 C43 C48 90.0(2)
C55 C42 C43 C48 -33.0(3)
C41 C42 C43 C48 -153.2(2)
C48 C43 C44 C45 0.3(4)
C42 C43 C44 C45 176.0(2)
C43 C44 C45 C46 0.0(4)
C44 C45 C46 C47 -0.6(4)
C45 C46 C47 C48 1.0(4)
C46 C47 C48 C43 -0.8(4)
C44 C43 C48 C47 0.1(3)
C42 C43 C48 C47 -175.7(2)
C55 C42 C49 C50 109.9(2)
C43 C42 C49 C50 -11.5(3)
C41 C42 C49 C50 -128.8(2)
C55 C42 C49 C54 -69.9(2)
C43 C42 C49 C54 168.73(19)
C41 C42 C49 C54 51.4(2)
C54 C49 C50 C51 0.3(3)
C42 C49 C50 C51 -179.45(19)
C49 C50 C51 C52 -0.2(3)
C50 C51 C52 C53 -0.5(3)
C51 C52 C53 C54 1.1(3)
C52 C53 C54 C49 -1.1(3)
C50 C49 C54 C53 0.4(3)
C42 C49 C54 C53 -179.9(2)
C49 C42 C55 C60 2.2(3)
C43 C42 C55 C60 124.0(2)
C41 C42 C55 C60 -117.3(2)
C49 C42 C55 C56 -175.28(18)
C43 C42 C55 C56 -53.6(3)
C41 C42 C55 C56 65.2(2)
C60 C55 C56 C57 -1.1(3)
C42 C55 C56 C57 176.53(19)
C55 C56 C57 C58 0.0(3)
C56 C57 C58 C59 0.9(3)
C57 C58 C59 C60 -0.6(3)
C56 C55 C60 C59 1.4(3)
C42 C55 C60 C59 -176.2(2)
C58 C59 C60 C55 -0.5(3)
